data_7024505
loop_
_publ_author_name
'Sun, Chuan-Fu'
'Hu, Chun-Li'
'Kong, Fang'
'Yang, Bing-Ping'
'Mao, Jiang-Gao'

_publ_section_title
;
 Syntheses and crystal structures of four new silver(I) iodates with
 d(0)-transition metal cations.
;
_journal_issue 6
_journal_name_full 'Dalton transactions (Cambridge, England : 2003)'
_journal_page_first 1473
_journal_page_last 1479
_journal_paper_doi 10.1039/b917907k
_journal_volume 39
_journal_year 2010
_chemical_formula_moiety 'Ag2 I4 O16 V2 '
_chemical_formula_sum 'Ag2 I4 O16 V2'
_chemical_formula_weight 1081.22
_chemical_name_systematic
;
?
;
_space_group_IT_number 56
_symmetry_cell_setting orthorhombic
_symmetry_space_group_name_Hall '-P 2ab 2ac'
_symmetry_space_group_name_H-M 'P c c n'
_atom_sites_solution_hydrogens none
_atom_sites_solution_primary direct
_atom_sites_solution_secondary difmap
_audit_creation_method SHELXL-97
_cell_angle_alpha 90.00
_cell_angle_beta 90.00
_cell_angle_gamma 90.00
_cell_formula_units_Z 8
_cell_length_a 17.5991(10)
_cell_length_b 10.7094(5)
_cell_length_c 14.2861(7)
_cell_measurement_reflns_used 6110
_cell_measurement_temperature 293(2)
_cell_measurement_theta_max 27.4797
_cell_measurement_theta_min 2.2260
_cell_volume 2692.6(2)
_computing_cell_refinement 'CrystalClear (Rigaku Inc., 2007)'
_computing_data_collection 'CrystalClear (Rigaku Inc., 2007)'
_computing_data_reduction 'CrystalClear (Rigaku Inc., 2007)'
_computing_structure_refinement 'SHELXL-97 (Sheldrick, 1997)'
_computing_structure_solution 'SHELXS-97 (Sheldrick, 1990)'
_diffrn_ambient_temperature 293(2)
_diffrn_detector_area_resol_mean 13.6612
_diffrn_measured_fraction_theta_full 0.964
_diffrn_measured_fraction_theta_max 0.964
_diffrn_measurement_device_type 'Mercury2 '
_diffrn_measurement_method CCD_Profile_fitting
_diffrn_radiation_monochromator graphite
_diffrn_radiation_source 'fine-focus sealed tube'
_diffrn_radiation_type MoK\a
_diffrn_radiation_wavelength 0.71073
_diffrn_reflns_av_R_equivalents 0.0298
_diffrn_reflns_av_sigmaI/netI 0.0183
_diffrn_reflns_limit_h_max 22
_diffrn_reflns_limit_h_min -22
_diffrn_reflns_limit_k_max 13
_diffrn_reflns_limit_k_min -12
_diffrn_reflns_limit_l_max 18
_diffrn_reflns_limit_l_min -18
_diffrn_reflns_number 18718
_diffrn_reflns_theta_full 27.48
_diffrn_reflns_theta_max 27.48
_diffrn_reflns_theta_min 2.64
_exptl_absorpt_coefficient_mu 13.477
_exptl_absorpt_correction_T_max 0.260
_exptl_absorpt_correction_T_min 0.216
_exptl_absorpt_correction_type multi-scan
_exptl_absorpt_process_details CrystalClear
_exptl_crystal_colour Yellow
_exptl_crystal_density_diffrn 5.334
_exptl_crystal_density_method 'not measured'
_exptl_crystal_description Block
_exptl_crystal_F_000 3840.0
_exptl_crystal_size_max 0.1200
_exptl_crystal_size_mid 0.1100
_exptl_crystal_size_min 0.1000
_refine_diff_density_max 4.495
_refine_diff_density_min -2.168
_refine_diff_density_rms 0.330
_refine_ls_extinction_method none
_refine_ls_goodness_of_fit_ref 1.149
_refine_ls_hydrogen_treatment none
_refine_ls_matrix_type full
_refine_ls_number_parameters 217
_refine_ls_number_reflns 3101
_refine_ls_number_restraints 0
_refine_ls_restrained_S_all 1.149
_refine_ls_R_factor_all 0.0451
_refine_ls_R_factor_gt 0.0430
_refine_ls_shift/su_max 0.001
_refine_ls_shift/su_mean 0.000
_refine_ls_structure_factor_coef Fsqd
_refine_ls_weighting_details 'calc w=1/[\s^2^(Fo^2^)+(0.0610P)^2^+39.5025P] where P=(Fo^2^+2Fc^2^)/3'
_refine_ls_weighting_scheme calc
_refine_ls_wR_factor_gt 0.1131
_refine_ls_wR_factor_ref 0.1151
_reflns_number_gt 2868
_reflns_number_total 3101
_reflns_threshold_expression >2sigma(I)
_cod_data_source_file b917907k.txt
_cod_data_source_block 3
_cod_depositor_comments
;
The following automatic conversions were performed:

'_exptl_absorpt_correction_type' value 'Multi-scan' changed to
'multi-scan' according to
/home/saulius/struct/CIF-dictionaries/cif_core.dic dictionary named
'cif_core.dic' version 2.4.2 from 2011-04-26.

Automatic conversion script
Id: cif_fix_values 1891 2012-01-12 08:04:46Z andrius 
;
_cod_original_sg_symbol_Hall '-P 2ab 2ac '
_cod_original_sg_symbol_H-M 'P c c n '
_cod_database_code 7024505

loop_
_symmetry_equiv_pos_as_xyz
'x, y, z'
'-x+1/2, -y+1/2, z'
'-x, y+1/2, -z+1/2'
'x+1/2, -y, -z+1/2'
'-x, -y, -z'
'x-1/2, y-1/2, -z'
'x, -y-1/2, z-1/2'
'-x-1/2, y, z-1/2'

loop_
_atom_site_label
_atom_site_type_symbol
_atom_site_fract_x
_atom_site_fract_y
_atom_site_fract_z
_atom_site_U_iso_or_equiv
_atom_site_adp_type
_atom_site_occupancy
_atom_site_symmetry_multiplicity
_atom_site_calc_flag
Ag1 Ag 0.36953(4) 0.24720(7) 0.01270(5) 0.02490(19) Uani 1 1 d
Ag2 Ag 0.36502(4) 0.24079(7) 0.24187(5) 0.02595(19) Uani 1 1 d
V1 V 0.39499(7) -0.23628(13) 0.26526(9) 0.0112(3) Uani 1 1 d
V2 V 0.38873(8) -0.23747(13) 0.50939(8) 0.0118(3) Uani 1 1 d
I1 I 0.28296(3) 0.48602(5) 0.12415(3) 0.01399(15) Uani 1 1 d
I2 I 0.48748(3) -0.00363(5) 0.12370(3) 0.01164(16) Uani 1 1 d
I3 I 0.29346(3) 0.51762(5) 0.37687(3) 0.01177(15) Uani 1 1 d
I4 I 0.51806(3) -0.04032(5) 0.62447(3) 0.01286(16) Uani 1 1 d
O1 O 0.3804(3) 0.4311(6) 0.1229(4) 0.0190(12) Uani 1 1 d
O2 O 0.2534(3) 0.3930(6) 0.2253(4) 0.0183(12) Uani 1 1 d
O3 O 0.2498(3) 0.3899(6) 0.0274(4) 0.0173(12) Uani 1 1 d
O4 O 0.3966(3) 0.0716(6) 0.1226(4) 0.0204(13) Uani 1 1 d
O5 O 0.4769(3) -0.1161(6) 0.0278(3) 0.0152(11) Uani 1 1 d
O6 O 0.4728(3) -0.1120(6) 0.2241(3) 0.0159(11) Uani 1 1 d
O7 O 0.3343(3) 0.6085(6) 0.2787(4) 0.0169(11) Uani 1 1 d
O8 O 0.3271(3) 0.6189(6) 0.4717(4) 0.0203(12) Uani 1 1 d
O9 O 0.3659(3) 0.3985(6) 0.3796(4) 0.0190(13) Uani 1 1 d
O10 O 0.4858(3) -0.1345(6) 0.7220(4) 0.0186(12) Uani 1 1 d
O11 O 0.6126(4) -0.1036(7) 0.6207(4) 0.0246(14) Uani 1 1 d
O12 O 0.4806(3) -0.1288(6) 0.5229(4) 0.0181(12) Uani 1 1 d
O13 O 0.3321(3) -0.1263(6) 0.4760(4) 0.0176(12) Uani 1 1 d
O14 O 0.3706(3) -0.2420(6) 0.6245(3) 0.0138(12) Uani 1 1 d
O15 O 0.4337(3) -0.2495(5) 0.3737(3) 0.0123(12) Uani 1 1 d
O16 O 0.3260(3) -0.1404(6) 0.2791(4) 0.0208(12) Uani 1 1 d

loop_
_atom_site_aniso_label
_atom_site_aniso_U_11
_atom_site_aniso_U_22
_atom_site_aniso_U_33
_atom_site_aniso_U_23
_atom_site_aniso_U_13
_atom_site_aniso_U_12
Ag1 0.0356(4) 0.0182(4) 0.0209(3) -0.0021(2) 0.0017(3) -0.0009(3)
Ag2 0.0345(4) 0.0212(4) 0.0221(3) -0.0016(3) -0.0041(3) 0.0069(3)
V1 0.0153(6) 0.0111(6) 0.0072(5) -0.0001(4) 0.0020(5) 0.0011(5)
V2 0.0150(6) 0.0109(7) 0.0095(5) -0.0001(4) -0.0017(4) 0.0002(5)
I1 0.0166(3) 0.0135(3) 0.0118(3) 0.00003(17) -0.00044(17) 0.00082(19)
I2 0.0141(3) 0.0120(3) 0.0088(2) 0.00024(16) -0.00003(15) -0.00144(18)
I3 0.0121(3) 0.0121(3) 0.0111(3) -0.00010(16) 0.00044(15) -0.00088(18)
I4 0.0173(3) 0.0129(3) 0.0084(2) 0.00039(16) -0.00060(15) -0.00328(19)
O1 0.016(3) 0.021(3) 0.021(3) -0.004(2) 0.004(2) 0.000(3)
O2 0.022(3) 0.017(3) 0.016(3) 0.005(2) 0.005(2) -0.003(2)
O3 0.021(3) 0.017(3) 0.014(2) -0.003(2) -0.003(2) -0.002(2)
O4 0.018(3) 0.026(4) 0.017(3) -0.002(2) -0.002(2) 0.002(3)
O5 0.022(3) 0.014(3) 0.009(2) -0.002(2) -0.001(2) -0.005(2)
O6 0.025(3) 0.015(3) 0.007(2) 0.003(2) -0.002(2) -0.008(2)
O7 0.022(3) 0.018(3) 0.010(2) 0.003(2) 0.002(2) -0.007(2)
O8 0.023(3) 0.024(3) 0.014(3) -0.004(2) -0.001(2) -0.007(3)
O9 0.021(3) 0.016(3) 0.020(3) 0.002(2) 0.002(2) 0.006(2)
O10 0.029(3) 0.016(3) 0.011(2) 0.003(2) 0.000(2) -0.007(2)
O11 0.026(3) 0.028(4) 0.020(3) -0.001(2) 0.000(2) -0.002(3)
O12 0.025(3) 0.021(3) 0.009(2) 0.001(2) 0.000(2) -0.007(2)
O13 0.020(3) 0.022(3) 0.011(2) 0.003(2) 0.001(2) 0.006(2)
O14 0.017(3) 0.015(3) 0.010(3) 0.001(2) 0.0008(18) 0.000(2)
O15 0.011(3) 0.016(3) 0.010(2) -0.001(2) -0.0018(17) 0.002(2)
O16 0.026(3) 0.016(3) 0.021(3) -0.003(2) 0.002(2) 0.008(2)

loop_
_atom_type_symbol
_atom_type_description
_atom_type_scat_dispersion_real
_atom_type_scat_dispersion_imag
_atom_type_scat_source
O O 0.0106 0.0060 'International Tables Vol C Tables 4.2.6.8 and 6.1.1.4'
V V 0.3005 0.5294 'International Tables Vol C Tables 4.2.6.8 and 6.1.1.4'
Ag Ag -0.8971 1.1015 'International Tables Vol C Tables 4.2.6.8 and 6.1.1.4'
I I -0.4742 1.8119 'International Tables Vol C Tables 4.2.6.8 and 6.1.1.4'

loop_
_geom_angle_atom_site_label_1
_geom_angle_atom_site_label_2
_geom_angle_atom_site_label_3
_geom_angle
_geom_angle_site_symmetry_1
_geom_angle_site_symmetry_3
O9 Ag1 O4 90.8(2) 7_565 .
O9 Ag1 O11 79.6(2) 7_565 3_655
O4 Ag1 O11 159.2(2) . 3_655
O9 Ag1 O1 167.68(19) 7_565 .
O4 Ag1 O1 100.40(19) . .
O11 Ag1 O1 88.1(2) 3_655 .
O9 Ag1 O3 71.33(18) 7_565 2
O4 Ag1 O3 70.98(19) . 2
O11 Ag1 O3 121.9(2) 3_655 2
O1 Ag1 O3 117.11(19) . 2
O9 Ag1 Ag2 139.34(14) 7_565 .
O4 Ag1 Ag2 50.19(13) . .
O11 Ag1 Ag2 140.92(15) 3_655 .
O1 Ag1 Ag2 52.83(13) . .
O3 Ag1 Ag2 83.50(12) 2 .
O11 Ag2 O2 82.5(2) 5_656 2
O11 Ag2 O4 94.2(2) 5_656 .
O2 Ag2 O4 73.48(19) 2 .
O11 Ag2 O2 124.8(2) 5_656 .
O2 Ag2 O2 73.8(2) 2 .
O4 Ag2 O2 123.87(19) . .
O11 Ag2 O9 77.6(2) 5_656 .
O2 Ag2 O9 116.30(19) 2 .
O4 Ag2 O9 165.70(19) . .
O2 Ag2 O9 70.18(18) . .
O11 Ag2 Ag1 143.00(15) 5_656 .
O2 Ag2 Ag1 86.47(13) 2 .
O4 Ag2 Ag1 48.81(14) . .
O2 Ag2 Ag1 85.00(12) . .
O9 Ag2 Ag1 138.13(13) . .
O16 V1 O15 104.2(3) . .
O16 V1 O7 96.7(3) . 1_545
O15 V1 O7 93.3(3) . 1_545
O16 V1 O6 97.4(3) . .
O15 V1 O6 92.8(2) . .
O7 V1 O6 162.7(2) 1_545 .
O16 V1 O14 92.0(3) . 7
O15 V1 O14 163.8(3) . 7
O7 V1 O14 83.5(2) 1_545 7
O6 V1 O14 86.1(2) . 7
O16 V1 O10 170.8(3) . 7
O15 V1 O10 85.0(2) . 7
O7 V1 O10 83.8(2) 1_545 7
O6 V1 O10 80.7(2) . 7
O14 V1 O10 78.9(2) 7 7
O13 V2 O14 101.1(3) . .
O13 V2 O8 98.9(3) . 1_545
O14 V2 O8 98.2(3) . 1_545
O13 V2 O12 95.6(3) . .
O14 V2 O12 94.4(3) . .
O8 V2 O12 158.6(3) 1_545 .
O13 V2 O15 90.3(2) . .
O14 V2 O15 167.7(3) . .
O8 V2 O15 84.6(2) 1_545 .
O12 V2 O15 79.6(2) . .
O13 V2 O5 168.7(2) . 7_556
O14 V2 O5 89.8(2) . 7_556
O8 V2 O5 82.2(2) 1_545 7_556
O12 V2 O5 80.5(2) . 7_556
O15 V2 O5 78.6(2) . 7_556
O1 I1 O3 96.5(3) . .
O1 I1 O2 95.7(3) . .
O3 I1 O2 101.6(3) . .
O4 I2 O5 101.4(3) . .
O4 I2 O6 99.4(3) . .
O5 I2 O6 98.7(3) . .
O9 I3 O8 100.1(3) . .
O9 I3 O7 96.5(3) . .
O8 I3 O7 97.1(3) . .
O11 I4 O10 95.9(3) . .
O11 I4 O12 96.5(3) . .
O10 I4 O12 101.9(3) . .
I1 O1 Ag1 100.8(3) . .
I1 O2 Ag2 127.8(3) . 2
I1 O2 Ag2 101.6(2) . .
Ag2 O2 Ag2 105.2(2) 2 .
I1 O3 Ag1 130.3(3) . 2
I2 O4 Ag1 121.0(3) . .
I2 O4 Ag2 120.6(3) . .
Ag1 O4 Ag2 81.0(2) . .
I2 O5 V2 128.5(3) . 7
I2 O6 V1 137.5(3) . .
I3 O7 V1 136.2(3) . 1_565
I3 O8 V2 147.9(3) . 1_565
I3 O9 Ag1 118.9(3) . 7_566
I3 O9 Ag2 116.1(3) . .
Ag1 O9 Ag2 100.0(2) 7_566 .
I4 O10 V1 142.5(3) . 7_556
I4 O11 Ag2 110.2(3) . 5_656
I4 O11 Ag1 112.3(3) . 3_645
Ag2 O11 Ag1 101.8(3) 5_656 3_645
I4 O12 V2 131.3(3) . .
V2 O14 V1 156.5(4) . 7_556
V1 O15 V2 133.4(3) . .

loop_
_geom_bond_atom_site_label_1
_geom_bond_atom_site_label_2
_geom_bond_distance
_geom_bond_site_symmetry_2
Ag1 O9 2.460(6) 7_565
Ag1 O4 2.496(6) .
Ag1 O11 2.507(6) 3_655
Ag1 O1 2.528(6) .
Ag1 O3 2.570(6) 2
Ag1 Ag2 3.2756(11) .
Ag2 O11 2.483(6) 5_656
Ag2 O2 2.541(6) 2
Ag2 O4 2.548(6) .
Ag2 O2 2.563(6) .
Ag2 O9 2.593(6) .
V1 O16 1.603(6) .
V1 O15 1.698(5) .
V1 O7 1.986(6) 1_545
V1 O6 1.998(6) .
V1 O14 2.069(5) 7
V1 O10 2.203(6) 7
V2 O13 1.625(6) .
V2 O14 1.676(5) .
V2 O8 1.958(6) 1_545
V2 O12 2.002(6) .
V2 O15 2.098(5) .
V2 O5 2.222(6) 7_556
I1 O1 1.812(6) .
I1 O3 1.820(5) .
I1 O2 1.830(5) .
I2 O4 1.792(6) .
I2 O5 1.833(5) .
I2 O6 1.863(5) .
I3 O9 1.805(6) .
I3 O8 1.833(6) .
I3 O7 1.852(5) .
I4 O11 1.798(7) .
I4 O10 1.811(6) .
I4 O12 1.854(5) .
O2 Ag2 2.541(6) 2
O3 Ag1 2.570(6) 2
O5 V2 2.222(6) 7
O7 V1 1.986(6) 1_565
O8 V2 1.958(6) 1_565
O9 Ag1 2.460(6) 7_566
O10 V1 2.203(6) 7_556
O11 Ag2 2.483(6) 5_656
O11 Ag1 2.507(6) 3_645
O14 V1 2.069(5) 7_556
